data_7028287
loop_
_publ_author_name
'Zhang, Zhi-Hui'
'Zhang, Qing-Qing'
'Feng, Sheng'
'Hu, Zhao-Jian'
'Chen, Sheng-Chun'
'Chen, Qun'
'He, Ming-Yang'

_publ_section_title
;
 Fluorinated metal-organic frameworks of
 1,4-bis(1,2,4-triazol-1-ylmethyl)-2,3,5,6-tetrafluorobenzene: synergistic
 interactions of ligand isomerism and counteranions.
;
_journal_issue 2
_journal_name_full 'Dalton transactions (Cambridge, England : 2003)'
_journal_page_first 646
_journal_page_last 655
_journal_paper_doi 10.1039/c3dt52211c
_journal_volume 43
_journal_year 2014
_chemical_formula_moiety 'C24 H16 Cl2 Co F8 N12, C H2 Cl2, H2 O'
_chemical_formula_sum 'C25 H18 Cl4 Co F8 N12'
_chemical_formula_weight 839.24
_chemical_name_systematic
; 
 ? 
;
_space_group_IT_number 55
_symmetry_cell_setting orthorhombic
_symmetry_space_group_name_Hall '-P 2 2ab'
_symmetry_space_group_name_H-M 'P b a m'
_atom_sites_solution_hydrogens geom
_atom_sites_solution_primary direct
_atom_sites_solution_secondary difmap
_audit_creation_method SHELXL-97
_cell_angle_alpha 90.00
_cell_angle_beta 90.00
_cell_angle_gamma 90.00
_cell_formula_units_Z 2
_cell_length_a 19.385(12)
_cell_length_b 7.570(5)
_cell_length_c 11.540(7)
_cell_measurement_reflns_used 1728
_cell_measurement_temperature 296(2)
_cell_measurement_theta_max 21.33
_cell_measurement_theta_min 2.74
_cell_volume 1693.4(18)
_computing_cell_refinement 'Bruker SAINT'
_computing_data_collection 'Bruker APEX2'
_computing_data_reduction 'Bruker SAINT'
_computing_molecular_graphics 'Bruker SHELXTL'
_computing_publication_material 'Bruker SHELXTL'
_computing_structure_refinement 'SHELXL-97 (Sheldrick, 1997)'
_computing_structure_solution 'SHELXS-97 (Sheldrick, 1990)'
_diffrn_ambient_temperature 296(2)
_diffrn_measured_fraction_theta_full 0.999
_diffrn_measured_fraction_theta_max 0.999
_diffrn_measurement_device_type 'CCD area detector'
_diffrn_measurement_method 'phi and omega scans'
_diffrn_radiation_monochromator graphite
_diffrn_radiation_source 'fine-focus sealed tube'
_diffrn_radiation_type MoK\a
_diffrn_radiation_wavelength 0.71073
_diffrn_reflns_av_R_equivalents 0.1221
_diffrn_reflns_av_sigmaI/netI 0.0728
_diffrn_reflns_limit_h_max 23
_diffrn_reflns_limit_h_min -18
_diffrn_reflns_limit_k_max 8
_diffrn_reflns_limit_k_min -9
_diffrn_reflns_limit_l_max 13
_diffrn_reflns_limit_l_min -13
_diffrn_reflns_number 9139
_diffrn_reflns_theta_full 25.50
_diffrn_reflns_theta_max 25.50
_diffrn_reflns_theta_min 1.76
_exptl_absorpt_coefficient_mu 0.906
_exptl_absorpt_correction_T_max 0.8837
_exptl_absorpt_correction_T_min 0.8326
_exptl_absorpt_correction_type multi-scan
_exptl_absorpt_process_details SADABS
_exptl_crystal_colour blue
_exptl_crystal_density_diffrn 1.646
_exptl_crystal_density_method 'not measured'
_exptl_crystal_description PRISM
_exptl_crystal_F_000 838
_exptl_crystal_size_max 0.21
_exptl_crystal_size_mid 0.20
_exptl_crystal_size_min 0.14
_platon_squeeze_details
;
;
_refine_diff_density_max 0.478
_refine_diff_density_min -0.568
_refine_diff_density_rms 0.136
_refine_ls_extinction_method none
_refine_ls_goodness_of_fit_ref 1.002
_refine_ls_hydrogen_treatment constr
_refine_ls_matrix_type full
_refine_ls_number_parameters 121
_refine_ls_number_reflns 1661
_refine_ls_number_restraints 0
_refine_ls_restrained_S_all 1.002
_refine_ls_R_factor_all 0.0911
_refine_ls_R_factor_gt 0.0569
_refine_ls_shift/su_max 0.000
_refine_ls_shift/su_mean 0.000
_refine_ls_structure_factor_coef Fsqd
_refine_ls_weighting_details 'calc w=1/[\s^2^(Fo^2^)+(0.1028P)^2^+0.0000P] where P=(Fo^2^+2Fc^2^)/3'
_refine_ls_weighting_scheme calc
_refine_ls_wR_factor_gt 0.1498
_refine_ls_wR_factor_ref 0.1682
_reflns_number_gt 1172
_reflns_number_total 1661
_reflns_threshold_expression >2sigma(I)
_cod_data_source_file c3dt52211c.txt
_cod_data_source_block 3
_cod_depositor_comments
;
The following automatic conversions were performed:

'_symmetry_cell_setting' value 'Orthorhombic' changed to
'orthorhombic' according to
/usr/data/users/saulius/automatic-downloads/current/RSC/lib/dictionaries/cif_core.dic
dictionary named 'cif_core.dic' version 2.4.2 from 2011-04-26.

Automatic conversion script
Id: cif_fix_values 2281 2013-09-26 08:29:07Z andrius 
;
_cod_original_sg_symbol_H-M Pbam
_cod_database_code 7028287

loop_
_symmetry_equiv_pos_as_xyz
'x, y, z'
'-x, -y, z'
'-x+1/2, y+1/2, -z'
'x+1/2, -y+1/2, -z'
'-x, -y, -z'
'x, y, -z'
'x-1/2, -y-1/2, z'
'-x-1/2, y-1/2, z'

loop_
_atom_site_label
_atom_site_type_symbol
_atom_site_fract_x
_atom_site_fract_y
_atom_site_fract_z
_atom_site_U_iso_or_equiv
_atom_site_adp_type
_atom_site_occupancy
_atom_site_symmetry_multiplicity
_atom_site_calc_flag
_atom_site_refinement_flags
Co1 Co 0.0000 0.0000 0.0000 0.0429(4) Uani 1 4 d S
N1 N 0.06910(16) 0.1148(4) 0.1257(3) 0.0502(9) Uani 1 1 d .
N2 N 0.13621(19) 0.3077(4) 0.2048(3) 0.0591(10) Uani 1 1 d .
N3 N 0.1664(3) 0.1521(5) 0.2254(5) 0.1027(19) Uani 1 1 d .
Cl1 Cl 0.06850(7) -0.28216(16) 0.0000 0.0533(5) Uani 1 2 d S
Cl2 Cl 0.43036(19) 0.5585(6) 0.5000 0.193(2) Uani 1 2 d S
C1 C 0.1242(3) 0.0408(6) 0.1758(6) 0.0856(19) Uani 1 1 d .
H1 H 0.1318 -0.0805 0.1753 0.103 Uiso 1 1 calc R
C2 C 0.0785(2) 0.2820(5) 0.1472(4) 0.0570(12) Uani 1 1 d .
H2 H 0.0483 0.3714 0.1249 0.068 Uiso 1 1 calc R
C3 C 0.1672(3) 0.4722(5) 0.2484(5) 0.0694(14) Uani 1 1 d .
H3A H 0.1409 0.5724 0.2202 0.083 Uiso 1 1 calc R
H3B H 0.2139 0.4828 0.2193 0.083 Uiso 1 1 calc R
C4 C 0.1681(2) 0.4742(4) 0.3771(5) 0.0565(12) Uani 1 1 d .
C5 C 0.1135(2) 0.5412(5) 0.4404(5) 0.0678(15) Uani 1 1 d .
C6 C 0.22291(19) 0.4130(4) 0.4407(4) 0.0486(10) Uani 1 1 d .
F1 F 0.05866(14) 0.6064(4) 0.3827(4) 0.1031(12) Uani 1 1 d .
F2 F 0.27896(12) 0.3494(3) 0.3850(2) 0.0659(8) Uani 1 1 d .
C7 C 0.5000 0.5000 0.573(2) 0.128(8) Uani 0.50 2 d SP
H7A H 0.5010 0.6131 0.6120 0.153 Uiso 0.25 1 d PR
H7B H 0.4743 0.4079 0.6120 0.153 Uiso 0.25 1 d PR

loop_
_atom_site_aniso_label
_atom_site_aniso_U_11
_atom_site_aniso_U_22
_atom_site_aniso_U_33
_atom_site_aniso_U_23
_atom_site_aniso_U_13
_atom_site_aniso_U_12
Co1 0.0405(6) 0.0284(5) 0.0598(8) 0.000 0.000 0.0049(4)
N1 0.0518(19) 0.0368(17) 0.062(2) -0.0003(16) -0.0076(16) 0.0045(14)
N2 0.059(2) 0.0376(17) 0.080(3) 0.0089(17) -0.0175(19) 0.0006(15)
N3 0.103(3) 0.049(2) 0.156(5) -0.009(3) -0.073(3) 0.018(2)
Cl1 0.0492(8) 0.0301(7) 0.0806(11) 0.000 0.000 0.0089(5)
Cl2 0.109(2) 0.144(3) 0.325(6) 0.000 0.000 0.023(2)
C1 0.087(4) 0.040(2) 0.130(5) -0.002(3) -0.051(4) 0.013(2)
C2 0.051(2) 0.035(2) 0.084(3) 0.003(2) -0.017(2) -0.0003(17)
C3 0.067(3) 0.041(2) 0.100(4) 0.016(2) -0.021(3) -0.020(2)
C4 0.051(2) 0.0254(18) 0.093(4) 0.006(2) -0.013(2) -0.0115(17)
C5 0.041(2) 0.0364(19) 0.126(4) 0.008(2) -0.017(2) -0.0055(17)
C6 0.046(2) 0.0252(16) 0.075(3) -0.0012(16) 0.0007(18) -0.0024(16)
F1 0.0553(17) 0.0761(19) 0.178(4) 0.017(2) -0.0346(19) 0.0076(14)
F2 0.0610(15) 0.0484(13) 0.088(2) 0.0009(13) 0.0105(13) 0.0071(12)
C7 0.14(2) 0.090(13) 0.15(2) 0.000 0.000 -0.034(13)

loop_
_atom_type_symbol
_atom_type_description
_atom_type_scat_dispersion_real
_atom_type_scat_dispersion_imag
_atom_type_scat_source
C C 0.0033 0.0016 'International Tables Vol C Tables 4.2.6.8 and 6.1.1.4'
H H 0.0000 0.0000 'International Tables Vol C Tables 4.2.6.8 and 6.1.1.4'
N N 0.0061 0.0033 'International Tables Vol C Tables 4.2.6.8 and 6.1.1.4'
F F 0.0171 0.0103 'International Tables Vol C Tables 4.2.6.8 and 6.1.1.4'
Cl Cl 0.1484 0.1585 'International Tables Vol C Tables 4.2.6.8 and 6.1.1.4'
Co Co 0.3494 0.9721 'International Tables Vol C Tables 4.2.6.8 and 6.1.1.4'

loop_
_geom_angle_atom_site_label_1
_geom_angle_atom_site_label_2
_geom_angle_atom_site_label_3
_geom_angle
_geom_angle_site_symmetry_1
_geom_angle_site_symmetry_3
N1 Co1 N1 180.00(19) . 5
N1 Co1 N1 95.50(19) . 2
N1 Co1 N1 84.50(19) 5 2
N1 Co1 N1 84.50(19) . 6
N1 Co1 N1 95.50(19) 5 6
N1 Co1 N1 180.00(19) 2 6
N1 Co1 Cl1 90.81(9) . .
N1 Co1 Cl1 89.19(9) 5 .
N1 Co1 Cl1 89.19(9) 2 .
N1 Co1 Cl1 90.81(9) 6 .
N1 Co1 Cl1 89.19(9) . 5
N1 Co1 Cl1 90.81(9) 5 5
N1 Co1 Cl1 90.81(9) 2 5
N1 Co1 Cl1 89.19(9) 6 5
Cl1 Co1 Cl1 180.00(5) . 5
C2 N1 C1 102.3(3) . .
C2 N1 Co1 127.3(3) . .
C1 N1 Co1 128.2(3) . .
C2 N2 N3 109.4(3) . .
C2 N2 C3 130.1(4) . .
N3 N2 C3 120.4(4) . .
C1 N3 N2 102.4(4) . .
C7 Cl2 C7 61.1(15) . 5_666
N3 C1 N1 114.8(4) . .
N3 C1 H1 122.6 . .
N1 C1 H1 122.6 . .
N1 C2 N2 111.0(4) . .
N1 C2 H2 124.5 . .
N2 C2 H2 124.5 . .
N2 C3 C4 110.8(4) . .
N2 C3 H3A 109.5 . .
C4 C3 H3A 109.5 . .
N2 C3 H3B 109.5 . .
C4 C3 H3B 109.5 . .
H3A C3 H3B 108.1 . .
C6 C4 C5 115.7(5) . .
C6 C4 C3 122.8(4) . .
C5 C4 C3 121.5(4) . .
F1 C5 C5 119.6(3) . 6_556
F1 C5 C4 118.5(5) . .
C5 C5 C4 121.9(3) 6_556 .
F2 C6 C6 118.4(2) . 6_556
F2 C6 C4 119.2(4) . .
C6 C6 C4 122.3(3) 6_556 .
Cl2 C7 Cl2 118.9(15) . 5_666
Cl2 C7 C7 59.5(7) . 5_666
Cl2 C7 C7 59.5(7) 5_666 5_666
Cl2 C7 H7A 91.0 . .
Cl2 C7 H7A 117.3 5_666 .
C7 C7 H7A 118.0 5_666 .
Cl2 C7 H7B 90.6 . .
Cl2 C7 H7B 117.8 5_666 .
C7 C7 H7B 118.0 5_666 .
H7A C7 H7B 115.1 . .

loop_
_geom_bond_atom_site_label_1
_geom_bond_atom_site_label_2
_geom_bond_distance
_geom_bond_site_symmetry_2
Co1 N1 2.157(3) .
Co1 N1 2.157(3) 5
Co1 N1 2.157(3) 2
Co1 N1 2.157(3) 6
Co1 Cl1 2.5149(17) .
Co1 Cl1 2.5149(17) 5
N1 C2 1.303(5) .
N1 C1 1.337(6) .
N2 C2 1.316(5) .
N2 N3 1.337(5) .
N2 C3 1.471(5) .
N3 C1 1.307(6) .
Cl2 C7 1.649(13) .
Cl2 C7 1.649(13) 5_666
C1 H1 0.9300 .
C2 H2 0.9300 .
C3 C4 1.485(7) .
C3 H3A 0.9700 .
C3 H3B 0.9700 .
C4 C6 1.372(6) .
C4 C5 1.383(7) .
C5 F1 1.347(5) .
C5 C5 1.376(11) 6_556
C6 F2 1.351(4) .
C6 C6 1.369(9) 6_556
C7 Cl2 1.649(13) 5_666
C7 C7 1.68(5) 5_666
C7 H7A 0.9700 .
C7 H7B 0.9700 .

loop_
_geom_hbond_atom_site_label_D
_geom_hbond_atom_site_label_H
_geom_hbond_atom_site_label_A
_geom_hbond_distance_DH
_geom_hbond_distance_HA
_geom_hbond_distance_DA
_geom_hbond_angle_DHA
_geom_hbond_site_symmetry_A
_geom_hbond_publ_flag
C1 H1 Cl1 0.9300 2.8200 3.355(6) 118.00 . yes
C2 H2 Cl1 0.9300 2.7700 3.318(5) 119.00 2_555 yes

loop_
_geom_torsion_atom_site_label_1
_geom_torsion_atom_site_label_2
_geom_torsion_atom_site_label_3
_geom_torsion_atom_site_label_4
_geom_torsion
_geom_torsion_site_symmetry_1
_geom_torsion_site_symmetry_4
N1 Co1 N1 C2 -35(58) 5 .
N1 Co1 N1 C2 -111.6(4) 2 .
N1 Co1 N1 C2 68.4(4) 6 .
Cl1 Co1 N1 C2 159.2(4) . .
Cl1 Co1 N1 C2 -20.8(4) 5 .
N1 Co1 N1 C1 164(59) 5 .
N1 Co1 N1 C1 88.3(5) 2 .
N1 Co1 N1 C1 -91.7(5) 6 .
Cl1 Co1 N1 C1 -0.9(5) . .
Cl1 Co1 N1 C1 179.1(5) 5 .
C2 N2 N3 C1 1.0(7) . .
C3 N2 N3 C1 179.1(5) . .
N2 N3 C1 N1 -0.3(8) . .
C2 N1 C1 N3 -0.5(7) . .
Co1 N1 C1 N3 163.4(5) . .
C1 N1 C2 N2 1.1(6) . .
Co1 N1 C2 N2 -163.0(3) . .
N3 N2 C2 N1 -1.4(6) . .
C3 N2 C2 N1 -179.3(5) . .
C2 N2 C3 C4 113.7(5) . .
N3 N2 C3 C4 -63.9(6) . .
N2 C3 C4 C6 91.5(5) . .
N2 C3 C4 C5 -89.5(5) . .
C6 C4 C5 F1 178.8(3) . .
C3 C4 C5 F1 -0.3(5) . .
C6 C4 C5 C5 -1.9(4) . 6_556
C3 C4 C5 C5 179.0(2) . 6_556
C5 C4 C6 F2 -178.4(3) . .
C3 C4 C6 F2 0.7(5) . .
C5 C4 C6 C6 1.9(4) . 6_556
C3 C4 C6 C6 -179.0(2) . 6_556
C7 Cl2 C7 Cl2 0.0 5_666 5_666

loop_
_platon_squeeze_void_nr
_platon_squeeze_void_average_x
_platon_squeeze_void_average_y
_platon_squeeze_void_average_z
_platon_squeeze_void_volume
_platon_squeeze_void_count_electrons
_platon_squeeze_void_content
1 0.250 -0.015 0.000 76 10 ' '
2 0.750 -0.036 0.000 76 10 ' '
